data_4070421
loop_
_publ_author_name
'Coe, Benjamin J.'
'Docherty, Rebecca J.'
'Foxon, Simon P.'
'Harper, Elizabeth C.'
'Helliwell, Madeleine'
'Raftery, James'
'Clays, Koen'
'Franz, Edith'
'Brunschwig, Bruce S.'

_publ_section_title
;
 Syntheses and Properties of Salts of Chromophores with Ferrocenyl
 Electron Donor Groups and Quaternary Nitrogen Acceptors
;
_journal_issue 24
_journal_name_full Organometallics
_journal_page_first 6880
_journal_paper_doi 10.1021/om9007955
_journal_volume 28
_journal_year 2009
_chemical_formula_sum 'C27 H22 F6 Fe N3 P'
_chemical_formula_weight 589.30
_space_group_IT_number 14
_symmetry_cell_setting monoclinic
_symmetry_space_group_name_Hall '-P 2ybc'
_symmetry_space_group_name_H-M 'P 1 21/c 1'
_atom_sites_solution_hydrogens geom
_atom_sites_solution_primary direct
_atom_sites_solution_secondary difmap
_audit_creation_method SHELXL-97
_cell_angle_alpha 90.00
_cell_angle_beta 112.427(2)
_cell_angle_gamma 90.00
_cell_formula_units_Z 4
_cell_length_a 13.7450(15)
_cell_length_b 10.8257(11)
_cell_length_c 17.4622(19)
_cell_measurement_reflns_used 2718
_cell_measurement_temperature 100(2)
_cell_measurement_theta_max 25.50
_cell_measurement_theta_min 2.42
_cell_volume 2401.8(4)
_computing_cell_refinement 'Bruker SMART'
_computing_data_collection 'Bruker SMART'
_computing_data_reduction 'Bruker SAINT'
_computing_molecular_graphics 'Bruker SHELXTL'
_computing_publication_material 'Bruker SHELXTL'
_computing_structure_refinement 'SHELXL-97 (Sheldrick, 1997)'
_computing_structure_solution 'SHELXS-97 (Sheldrick, 1990)'
_diffrn_ambient_temperature 100(2)
_diffrn_measured_fraction_theta_full 0.992
_diffrn_measured_fraction_theta_max 0.992
_diffrn_measurement_device_type 'CCD area detector'
_diffrn_measurement_method 'phi and omega scans'
_diffrn_radiation_monochromator graphite
_diffrn_radiation_source 'fine-focus sealed tube'
_diffrn_radiation_type MoK\a
_diffrn_radiation_wavelength 0.71073
_diffrn_reflns_av_R_equivalents 0.0385
_diffrn_reflns_av_sigmaI/netI 0.0487
_diffrn_reflns_limit_h_max 13
_diffrn_reflns_limit_h_min -17
_diffrn_reflns_limit_k_max 12
_diffrn_reflns_limit_k_min -13
_diffrn_reflns_limit_l_max 21
_diffrn_reflns_limit_l_min -21
_diffrn_reflns_number 13524
_diffrn_reflns_theta_full 26.39
_diffrn_reflns_theta_max 26.39
_diffrn_reflns_theta_min 1.60
_exptl_absorpt_coefficient_mu 0.765
_exptl_absorpt_correction_T_max 0.9628
_exptl_absorpt_correction_T_min 0.7247
_exptl_absorpt_correction_type multi-scan
_exptl_absorpt_process_details SADABS
_exptl_crystal_colour Purple
_exptl_crystal_density_diffrn 1.630
_exptl_crystal_density_method 'not measured'
_exptl_crystal_description Plate
_exptl_crystal_F_000 1200
_exptl_crystal_size_max 0.45
_exptl_crystal_size_mid 0.30
_exptl_crystal_size_min 0.05
_refine_diff_density_max 1.727
_refine_diff_density_min -0.837
_refine_diff_density_rms 0.099
_refine_ls_extinction_method none
_refine_ls_goodness_of_fit_ref 1.037
_refine_ls_hydrogen_treatment constr
_refine_ls_matrix_type full
_refine_ls_number_parameters 343
_refine_ls_number_reflns 4878
_refine_ls_number_restraints 0
_refine_ls_restrained_S_all 1.037
_refine_ls_R_factor_all 0.0814
_refine_ls_R_factor_gt 0.0596
_refine_ls_shift/su_max 0.011
_refine_ls_shift/su_mean 0.000
_refine_ls_structure_factor_coef Fsqd
_refine_ls_weighting_details 'calc w=1/[\s^2^(Fo^2^)+(0.0722P)^2^+6.0555P] where P=(Fo^2^+2Fc^2^)/3'
_refine_ls_weighting_scheme calc
_refine_ls_wR_factor_gt 0.1449
_refine_ls_wR_factor_ref 0.1586
_reflns_number_gt 3666
_reflns_number_total 4878
_reflns_threshold_expression >2sigma(I)
_cod_data_source_file om9007955_si_001.cif
_cod_data_source_block '[5]PF6'
_cod_depositor_comments
;
The following automatic conversions were performed:

'_symmetry_cell_setting' value 'Monoclinic' changed to 'monoclinic'
according to /home/saulius/struct/CIF-dictionaries/cif_core.dic
dictionary named 'cif_core.dic' version 2.4.2 from 2011-04-26.

Automatic conversion script
Id: cif_fix_values 1715 2011-07-08 13:25:40Z adriana 
;
_cod_original_sg_symbol_H-M P2(1)/c
_cod_database_code 4070421

loop_
_symmetry_equiv_pos_as_xyz
'x, y, z'
'-x, y+1/2, -z+1/2'
'-x, -y, -z'
'x, -y-1/2, z-1/2'

loop_
_atom_site_label
_atom_site_type_symbol
_atom_site_fract_x
_atom_site_fract_y
_atom_site_fract_z
_atom_site_U_iso_or_equiv
_atom_site_adp_type
_atom_site_occupancy
_atom_site_symmetry_multiplicity
_atom_site_calc_flag
_atom_site_refinement_flags
Fe1 Fe 1.03973(4) 0.25047(5) 1.15067(3) 0.02037(17) Uani 1 1 d .
P1 P 0.30078(9) 0.38978(9) 0.43627(7) 0.0283(3) Uani 1 1 d .
F1 F 0.1931(3) 0.4329(3) 0.4438(3) 0.0764(12) Uani 1 1 d .
F2 F 0.2602(2) 0.4617(3) 0.34919(18) 0.0503(8) Uani 1 1 d .
F3 F 0.2379(3) 0.2684(2) 0.3924(2) 0.0642(10) Uani 1 1 d .
F4 F 0.3969(3) 0.3425(3) 0.4183(2) 0.0740(12) Uani 1 1 d .
F5 F 0.3417(3) 0.3191(3) 0.52185(17) 0.0654(11) Uani 1 1 d .
F6 F 0.3581(3) 0.5114(3) 0.47897(19) 0.0684(11) Uani 1 1 d .
N1 N 0.5870(2) 0.0691(3) 0.43234(19) 0.0175(6) Uani 1 1 d .
N2 N 0.4908(2) 0.1339(3) 0.2962(2) 0.0218(7) Uani 1 1 d .
N3 N 0.5860(2) -0.0561(3) 0.3227(2) 0.0213(7) Uani 1 1 d .
C1 C 0.8977(3) 0.3255(4) 1.0790(2) 0.0214(8) Uani 1 1 d .
C2 C 0.9713(3) 0.4218(4) 1.1198(3) 0.0249(9) Uani 1 1 d .
H2 H 0.9949 0.4894 1.0919 0.030 Uiso 1 1 calc R
C3 C 1.0067(3) 0.4025(4) 1.2067(3) 0.0270(9) Uani 1 1 d .
H3 H 1.0594 0.4542 1.2505 0.032 Uiso 1 1 calc R
C4 C 0.9553(3) 0.2957(4) 1.2207(3) 0.0271(9) Uani 1 1 d .
H4 H 0.9653 0.2599 1.2760 0.032 Uiso 1 1 calc R
C5 C 1.0914(4) 0.1451(4) 1.0765(3) 0.0347(10) Uani 1 1 d .
H5 H 1.0559 0.1364 1.0150 0.042 Uiso 1 1 calc R
C6 C 1.1687(3) 0.2341(4) 1.1189(3) 0.0326(10) Uani 1 1 d .
H6 H 1.1970 0.2997 1.0927 0.039 Uiso 1 1 calc R
C7 C 1.1974(3) 0.2155(4) 1.2049(3) 0.0315(10) Uani 1 1 d .
H7 H 1.2501 0.2648 1.2503 0.038 Uiso 1 1 calc R
C8 C 1.1382(3) 0.1140(4) 1.2155(3) 0.0310(10) Uani 1 1 d .
H8 H 1.1422 0.0787 1.2695 0.037 Uiso 1 1 calc R
C9 C 1.0731(3) 0.0712(4) 1.1359(3) 0.0325(10) Uani 1 1 d .
H9 H 1.0226 0.0005 1.1239 0.039 Uiso 1 1 calc R
C10 C 0.8888(3) 0.2473(4) 1.1423(2) 0.0232(8) Uani 1 1 d .
H10 H 0.8433 0.1723 1.1331 0.028 Uiso 1 1 calc R
C11 C 0.8464(3) 0.3059(4) 0.9890(2) 0.0202(8) Uani 1 1 d .
C12 C 0.8351(3) 0.4008(3) 0.9324(2) 0.0211(8) Uani 1 1 d .
H12 H 0.8597 0.4813 0.9519 0.025 Uiso 1 1 calc R
C13 C 0.7885(3) 0.3793(3) 0.8478(2) 0.0223(8) Uani 1 1 d .
H13 H 0.7822 0.4452 0.8103 0.027 Uiso 1 1 calc R
C14 C 0.7506(3) 0.2618(3) 0.8168(2) 0.0193(8) Uani 1 1 d .
C15 C 0.7611(3) 0.1668(3) 0.8745(2) 0.0208(8) Uani 1 1 d .
H15 H 0.7355 0.0865 0.8553 0.025 Uiso 1 1 calc R
C16 C 0.8079(3) 0.1887(3) 0.9582(2) 0.0215(8) Uani 1 1 d .
H16 H 0.8143 0.1230 0.9959 0.026 Uiso 1 1 calc R
C17 C 0.7060(3) 0.2411(3) 0.7279(2) 0.0205(8) Uani 1 1 d .
H17 H 0.6915 0.3122 0.6933 0.025 Uiso 1 1 calc R
C18 C 0.6835(3) 0.1306(3) 0.6899(2) 0.0202(8) Uani 1 1 d .
H18 H 0.6911 0.0595 0.7236 0.024 Uiso 1 1 calc R
C19 C 0.6487(3) 0.1126(3) 0.6017(2) 0.0183(8) Uani 1 1 d .
C20 C 0.6115(3) 0.2079(3) 0.5430(2) 0.0200(8) Uani 1 1 d .
H20 H 0.6068 0.2896 0.5612 0.024 Uiso 1 1 calc R
C21 C 0.6523(3) -0.0066(3) 0.5697(2) 0.0208(8) Uani 1 1 d .
H21 H 0.6757 -0.0743 0.6068 0.025 Uiso 1 1 calc R
C22 C 0.5824(3) 0.1854(3) 0.4609(2) 0.0194(8) Uani 1 1 d .
H22 H 0.5583 0.2516 0.4226 0.023 Uiso 1 1 calc R
C23 C 0.6230(3) -0.0264(3) 0.4870(2) 0.0202(8) Uani 1 1 d .
H23 H 0.6275 -0.1071 0.4672 0.024 Uiso 1 1 calc R
C24 C 0.5523(3) 0.0472(3) 0.3436(2) 0.0175(7) Uani 1 1 d .
C25 C 0.4622(3) 0.1161(4) 0.2144(2) 0.0249(9) Uani 1 1 d .
H25 H 0.4186 0.1755 0.1769 0.030 Uiso 1 1 calc R
C26 C 0.5567(3) -0.0712(4) 0.2404(2) 0.0231(8) Uani 1 1 d .
H26 H 0.5796 -0.1430 0.2208 0.028 Uiso 1 1 calc R
C27 C 0.4946(3) 0.0133(4) 0.1833(2) 0.0244(8) Uani 1 1 d .
H27 H 0.4751 0.0014 0.1255 0.029 Uiso 1 1 calc R

loop_
_atom_site_aniso_label
_atom_site_aniso_U_11
_atom_site_aniso_U_22
_atom_site_aniso_U_33
_atom_site_aniso_U_23
_atom_site_aniso_U_13
_atom_site_aniso_U_12
Fe1 0.0179(3) 0.0213(3) 0.0232(3) -0.0026(2) 0.0092(2) 0.0014(2)
P1 0.0429(7) 0.0155(5) 0.0354(6) 0.0002(4) 0.0250(5) 0.0023(5)
F1 0.082(3) 0.0488(19) 0.133(3) 0.009(2) 0.079(3) 0.0115(18)
F2 0.0535(18) 0.0348(15) 0.0504(18) 0.0157(13) 0.0061(14) 0.0088(13)
F3 0.071(2) 0.0229(15) 0.077(2) 0.0017(15) 0.0042(18) -0.0018(14)
F4 0.068(2) 0.087(3) 0.094(3) 0.047(2) 0.061(2) 0.049(2)
F5 0.141(3) 0.0249(15) 0.0276(15) 0.0017(12) 0.0287(18) -0.0160(17)
F6 0.106(3) 0.0303(16) 0.0413(18) 0.0057(13) -0.0029(17) -0.0259(17)
N1 0.0154(15) 0.0156(15) 0.0220(16) 0.0003(13) 0.0075(13) 0.0014(12)
N2 0.0223(17) 0.0201(16) 0.0240(17) 0.0010(13) 0.0099(14) 0.0042(13)
N3 0.0222(16) 0.0161(16) 0.0272(18) -0.0018(13) 0.0113(14) -0.0011(13)
C1 0.0169(18) 0.022(2) 0.026(2) -0.0020(16) 0.0093(16) 0.0026(15)
C2 0.023(2) 0.021(2) 0.033(2) -0.0039(17) 0.0128(17) 0.0040(16)
C3 0.025(2) 0.028(2) 0.028(2) -0.0093(18) 0.0114(17) 0.0042(17)
C4 0.024(2) 0.035(2) 0.027(2) -0.0008(18) 0.0141(17) 0.0039(18)
C5 0.032(2) 0.040(3) 0.034(2) -0.009(2) 0.016(2) 0.012(2)
C6 0.027(2) 0.030(2) 0.050(3) 0.005(2) 0.025(2) 0.0073(18)
C7 0.0149(19) 0.034(2) 0.044(3) -0.003(2) 0.0091(18) 0.0029(17)
C8 0.026(2) 0.032(2) 0.035(2) 0.0051(19) 0.0118(19) 0.0076(18)
C9 0.030(2) 0.022(2) 0.050(3) -0.005(2) 0.019(2) 0.0045(18)
C10 0.0183(19) 0.027(2) 0.027(2) -0.0027(17) 0.0125(16) 0.0005(16)
C11 0.0164(18) 0.0237(19) 0.023(2) 0.0016(16) 0.0102(15) 0.0001(15)
C12 0.0202(19) 0.0148(18) 0.030(2) -0.0008(16) 0.0110(16) 0.0019(15)
C13 0.026(2) 0.0178(19) 0.025(2) 0.0037(16) 0.0126(17) 0.0033(16)
C14 0.0157(17) 0.0192(19) 0.0235(19) 0.0015(15) 0.0082(15) 0.0009(14)
C15 0.0219(19) 0.0170(18) 0.023(2) -0.0008(15) 0.0085(16) -0.0035(15)
C16 0.023(2) 0.0179(19) 0.025(2) 0.0034(16) 0.0106(16) -0.0002(16)
C17 0.0182(18) 0.0205(19) 0.025(2) 0.0038(16) 0.0112(15) 0.0018(15)
C18 0.0193(19) 0.0186(19) 0.025(2) 0.0046(16) 0.0107(16) 0.0027(15)
C19 0.0158(18) 0.0181(18) 0.0236(19) 0.0022(15) 0.0104(15) 0.0012(14)
C20 0.0212(19) 0.0141(17) 0.024(2) 0.0000(15) 0.0076(16) 0.0018(14)
C21 0.0197(19) 0.0174(19) 0.024(2) 0.0034(15) 0.0068(16) 0.0025(15)
C22 0.0184(18) 0.0151(18) 0.024(2) 0.0046(15) 0.0069(15) 0.0017(15)
C23 0.0236(19) 0.0118(17) 0.029(2) 0.0017(15) 0.0141(16) 0.0022(15)
C24 0.0140(17) 0.0189(18) 0.0217(19) -0.0006(15) 0.0090(15) -0.0022(14)
C25 0.024(2) 0.025(2) 0.023(2) 0.0029(17) 0.0064(16) 0.0034(16)
C26 0.026(2) 0.0186(19) 0.028(2) -0.0050(16) 0.0132(17) -0.0025(16)
C27 0.027(2) 0.026(2) 0.021(2) -0.0030(16) 0.0093(16) -0.0063(17)

loop_
_atom_type_symbol
_atom_type_description
_atom_type_scat_dispersion_real
_atom_type_scat_dispersion_imag
_atom_type_scat_source
C C 0.0033 0.0016 'International Tables Vol C Tables 4.2.6.8 and 6.1.1.4'
H H 0.0000 0.0000 'International Tables Vol C Tables 4.2.6.8 and 6.1.1.4'
N N 0.0061 0.0033 'International Tables Vol C Tables 4.2.6.8 and 6.1.1.4'
F F 0.0171 0.0103 'International Tables Vol C Tables 4.2.6.8 and 6.1.1.4'
P P 0.1023 0.0942 'International Tables Vol C Tables 4.2.6.8 and 6.1.1.4'
Fe Fe 0.3463 0.8444 'International Tables Vol C Tables 4.2.6.8 and 6.1.1.4'

loop_
_geom_angle_atom_site_label_1
_geom_angle_atom_site_label_2
_geom_angle_atom_site_label_3
_geom_angle
C10 Fe1 C8 118.30(17)
C10 Fe1 C9 104.42(17)
C8 Fe1 C9 40.67(18)
C10 Fe1 C4 41.03(16)
C8 Fe1 C4 104.52(17)
C9 Fe1 C4 120.79(18)
C10 Fe1 C7 155.13(18)
C8 Fe1 C7 40.82(17)
C9 Fe1 C7 68.35(18)
C4 Fe1 C7 120.76(18)
C10 Fe1 C1 41.31(15)
C8 Fe1 C1 155.26(17)
C9 Fe1 C1 120.74(17)
C4 Fe1 C1 69.06(16)
C7 Fe1 C1 162.74(17)
C10 Fe1 C5 122.61(18)
C8 Fe1 C5 68.21(18)
C9 Fe1 C5 40.37(18)
C4 Fe1 C5 158.01(19)
C7 Fe1 C5 68.12(18)
C1 Fe1 C5 108.40(17)
C10 Fe1 C3 68.94(16)
C8 Fe1 C3 122.63(18)
C9 Fe1 C3 158.04(18)
C4 Fe1 C3 40.71(17)
C7 Fe1 C3 108.42(18)
C1 Fe1 C3 68.86(16)
C5 Fe1 C3 160.49(19)
C10 Fe1 C2 69.06(16)
C8 Fe1 C2 160.56(17)
C9 Fe1 C2 158.54(18)
C4 Fe1 C2 68.46(17)
C7 Fe1 C2 125.96(17)
C1 Fe1 C2 41.06(15)
C5 Fe1 C2 124.87(18)
C3 Fe1 C2 40.47(16)
C10 Fe1 C6 160.81(18)
C8 Fe1 C6 68.17(17)
C9 Fe1 C6 67.96(17)
C4 Fe1 C6 158.06(19)
C7 Fe1 C6 40.36(18)
C1 Fe1 C6 126.15(17)
C5 Fe1 C6 40.40(18)
C3 Fe1 C6 124.59(18)
C2 Fe1 C6 111.24(17)
F4 P1 F6 93.5(2)
F4 P1 F5 90.5(2)
F6 P1 F5 91.37(16)
F4 P1 F3 88.8(2)
F6 P1 F3 177.6(2)
F5 P1 F3 89.25(17)
F4 P1 F1 173.1(2)
F6 P1 F1 91.6(2)
F5 P1 F1 94.0(2)
F3 P1 F1 86.0(2)
F4 P1 F2 89.04(17)
F6 P1 F2 88.46(16)
F5 P1 F2 179.5(2)
F3 P1 F2 90.94(17)
F1 P1 F2 86.50(19)
C22 N1 C23 119.9(3)
C22 N1 C24 119.7(3)
C23 N1 C24 120.3(3)
C24 N2 C25 114.9(3)
C24 N3 C26 114.0(3)
C10 C1 C2 107.3(3)
C10 C1 C11 126.2(3)
C2 C1 C11 126.4(3)
C10 C1 Fe1 68.6(2)
C2 C1 Fe1 70.0(2)
C11 C1 Fe1 123.6(3)
C3 C2 C1 108.2(4)
C3 C2 Fe1 69.6(2)
C1 C2 Fe1 69.0(2)
C3 C2 H2 125.9
C1 C2 H2 125.9
Fe1 C2 H2 125.9
C2 C3 C4 108.2(4)
C2 C3 Fe1 69.9(2)
C4 C3 Fe1 69.2(2)
C2 C3 H3 125.9
C4 C3 H3 125.9
Fe1 C3 H3 125.9
C3 C4 C10 108.2(4)
C3 C4 Fe1 70.1(2)
C10 C4 Fe1 68.9(2)
C3 C4 H4 125.9
C10 C4 H4 125.9
Fe1 C4 H4 125.9
C9 C5 C6 108.1(4)
C9 C5 Fe1 69.3(2)
C6 C5 Fe1 70.2(2)
C9 C5 H5 126.0
C6 C5 H5 126.0
Fe1 C5 H5 126.0
C7 C6 C5 108.0(4)
C7 C6 Fe1 69.3(2)
C5 C6 Fe1 69.4(2)
C7 C6 H6 126.0
C5 C6 H6 126.0
Fe1 C6 H6 126.0
C6 C7 C8 107.8(4)
C6 C7 Fe1 70.4(2)
C8 C7 Fe1 69.2(2)
C6 C7 H7 126.1
C8 C7 H7 126.1
Fe1 C7 H7 126.1
C9 C8 C7 107.8(4)
C9 C8 Fe1 69.7(2)
C7 C8 Fe1 70.0(2)
C9 C8 H8 126.1
C7 C8 H8 126.1
Fe1 C8 H8 126.1
C5 C9 C8 108.3(4)
C5 C9 Fe1 70.3(2)
C8 C9 Fe1 69.6(2)
C5 C9 H9 125.8
C8 C9 H9 125.8
Fe1 C9 H9 125.8
C4 C10 C1 108.1(4)
C4 C10 Fe1 70.1(2)
C1 C10 Fe1 70.1(2)
C4 C10 H10 125.9
C1 C10 H10 125.9
Fe1 C10 H10 125.9
C12 C11 C16 118.1(3)
C12 C11 C1 122.0(4)
C16 C11 C1 119.8(3)
C13 C12 C11 120.9(4)
C13 C12 H12 119.5
C11 C12 H12 119.5
C12 C13 C14 121.0(3)
C12 C13 H13 119.5
C14 C13 H13 119.5
C13 C14 C15 117.7(3)
C13 C14 C17 119.7(3)
C15 C14 C17 122.6(3)
C16 C15 C14 120.9(3)
C16 C15 H15 119.5
C14 C15 H15 119.5
C15 C16 C11 121.3(3)
C15 C16 H16 119.4
C11 C16 H16 119.4
C18 C17 C14 125.9(4)
C18 C17 H17 117.0
C14 C17 H17 117.0
C17 C18 C19 124.5(3)
C17 C18 H18 117.7
C19 C18 H18 117.7
C20 C19 C21 116.0(3)
C20 C19 C18 124.0(3)
C21 C19 C18 119.9(3)
C22 C20 C19 121.2(3)
C22 C20 H20 119.4
C19 C20 H20 119.4
C23 C21 C19 121.6(3)
C23 C21 H21 119.2
C19 C21 H21 119.2
C20 C22 N1 121.1(3)
C20 C22 H22 119.5
N1 C22 H22 119.5
C21 C23 N1 120.3(3)
C21 C23 H23 119.9
N1 C23 H23 119.9
N3 C24 N2 129.7(3)
N3 C24 N1 115.3(3)
N2 C24 N1 115.0(3)
N2 C25 C27 121.7(4)
N2 C25 H25 119.1
C27 C25 H25 119.1
N3 C26 C27 122.7(4)
N3 C26 H26 118.7
C27 C26 H26 118.7
C26 C27 C25 116.9(4)
C26 C27 H27 121.6
C25 C27 H27 121.6

loop_
_geom_bond_atom_site_label_1
_geom_bond_atom_site_label_2
_geom_bond_distance
Fe1 C10 2.024(4)
Fe1 C8 2.031(4)
Fe1 C9 2.033(4)
Fe1 C4 2.040(4)
Fe1 C7 2.042(4)
Fe1 C1 2.043(4)
Fe1 C5 2.046(4)
Fe1 C3 2.052(4)
Fe1 C2 2.056(4)
Fe1 C6 2.057(4)
P1 F4 1.556(3)
P1 F6 1.569(3)
P1 F5 1.579(3)
P1 F3 1.599(3)
P1 F1 1.605(3)
P1 F2 1.607(3)
N1 C22 1.365(5)
N1 C23 1.365(5)
N1 C24 1.456(5)
N2 C24 1.322(5)
N2 C25 1.343(5)
N3 C24 1.315(5)
N3 C26 1.346(5)
C1 C10 1.434(5)
C1 C2 1.438(5)
C1 C11 1.472(5)
C2 C3 1.421(6)
C2 H2 1.0000
C3 C4 1.423(6)
C3 H3 1.0000
C4 C10 1.424(6)
C4 H4 1.0000
C5 C9 1.408(6)
C5 C6 1.417(6)
C5 H5 1.0000
C6 C7 1.414(6)
C6 H6 1.0000
C7 C8 1.421(6)
C7 H7 1.0000
C8 C9 1.413(6)
C8 H8 1.0000
C9 H9 1.0000
C10 H10 1.0000
C11 C12 1.393(5)
C11 C16 1.401(5)
C12 C13 1.387(5)
C12 H12 0.9500
C13 C14 1.403(5)
C13 H13 0.9500
C14 C15 1.408(5)
C14 C17 1.453(5)
C15 C16 1.375(5)
C15 H15 0.9500
C16 H16 0.9500
C17 C18 1.345(5)
C17 H17 0.9500
C18 C19 1.441(5)
C18 H18 0.9500
C19 C20 1.407(5)
C19 C21 1.414(5)
C20 C22 1.356(5)
C20 H20 0.9500
C21 C23 1.361(5)
C21 H21 0.9500
C22 H22 0.9500
C23 H23 0.9500
C25 C27 1.384(6)
C25 H25 0.9500
C26 C27 1.382(6)
C26 H26 0.9500
C27 H27 0.9500

loop_
_geom_torsion_atom_site_label_1
_geom_torsion_atom_site_label_2
_geom_torsion_atom_site_label_3
_geom_torsion_atom_site_label_4
_geom_torsion
C8 Fe1 C1 C10 41.1(5)
C9 Fe1 C1 C10 76.2(3)
C4 Fe1 C1 C10 -38.0(2)
C7 Fe1 C1 C10 -165.9(5)
C5 Fe1 C1 C10 118.8(2)
C3 Fe1 C1 C10 -81.7(2)
C2 Fe1 C1 C10 -118.8(3)
C6 Fe1 C1 C10 160.1(2)
C10 Fe1 C1 C2 118.8(3)
C8 Fe1 C1 C2 159.9(4)
C9 Fe1 C1 C2 -165.0(2)
C4 Fe1 C1 C2 80.8(2)
C7 Fe1 C1 C2 -47.0(6)
C5 Fe1 C1 C2 -122.4(2)
C3 Fe1 C1 C2 37.1(2)
C6 Fe1 C1 C2 -81.0(3)
C10 Fe1 C1 C11 -120.1(4)
C8 Fe1 C1 C11 -79.0(5)
C9 Fe1 C1 C11 -43.9(4)
C4 Fe1 C1 C11 -158.1(4)
C7 Fe1 C1 C11 74.0(7)
C5 Fe1 C1 C11 -1.3(4)
C3 Fe1 C1 C11 158.1(4)
C2 Fe1 C1 C11 121.1(4)
C6 Fe1 C1 C11 40.0(4)
C10 C1 C2 C3 0.0(4)
C11 C1 C2 C3 -176.2(3)
Fe1 C1 C2 C3 -58.7(3)
C10 C1 C2 Fe1 58.7(2)
C11 C1 C2 Fe1 -117.5(4)
C10 Fe1 C2 C3 81.7(3)
C8 Fe1 C2 C3 -34.5(6)
C9 Fe1 C2 C3 157.5(4)
C4 Fe1 C2 C3 37.5(2)
C7 Fe1 C2 C3 -75.6(3)
C1 Fe1 C2 C3 120.0(3)
C5 Fe1 C2 C3 -162.4(3)
C6 Fe1 C2 C3 -118.9(3)
C10 Fe1 C2 C1 -38.3(2)
C8 Fe1 C2 C1 -154.4(4)
C9 Fe1 C2 C1 37.6(5)
C4 Fe1 C2 C1 -82.4(2)
C7 Fe1 C2 C1 164.4(2)
C5 Fe1 C2 C1 77.6(3)
C3 Fe1 C2 C1 -120.0(3)
C6 Fe1 C2 C1 121.2(2)
C1 C2 C3 C4 -0.5(4)
Fe1 C2 C3 C4 -58.8(3)
C1 C2 C3 Fe1 58.3(3)
C10 Fe1 C3 C2 -82.0(2)
C8 Fe1 C3 C2 167.1(2)
C9 Fe1 C3 C2 -158.0(4)
C4 Fe1 C3 C2 -119.7(3)
C7 Fe1 C3 C2 124.3(2)
C1 Fe1 C3 C2 -37.6(2)
C5 Fe1 C3 C2 47.9(6)
C6 Fe1 C3 C2 82.5(3)
C10 Fe1 C3 C4 37.6(2)
C8 Fe1 C3 C4 -73.3(3)
C9 Fe1 C3 C4 -38.4(6)
C7 Fe1 C3 C4 -116.1(3)
C1 Fe1 C3 C4 82.1(3)
C5 Fe1 C3 C4 167.6(5)
C2 Fe1 C3 C4 119.7(3)
C6 Fe1 C3 C4 -157.8(3)
C2 C3 C4 C10 0.8(4)
Fe1 C3 C4 C10 -58.5(3)
C2 C3 C4 Fe1 59.2(3)
C10 Fe1 C4 C3 -119.8(4)
C8 Fe1 C4 C3 123.6(3)
C9 Fe1 C4 C3 164.3(2)
C7 Fe1 C4 C3 82.7(3)
C1 Fe1 C4 C3 -81.5(3)
C5 Fe1 C4 C3 -168.9(4)
C2 Fe1 C4 C3 -37.3(2)
C6 Fe1 C4 C3 56.2(5)
C8 Fe1 C4 C10 -116.7(3)
C9 Fe1 C4 C10 -75.9(3)
C7 Fe1 C4 C10 -157.6(2)
C1 Fe1 C4 C10 38.2(2)
C5 Fe1 C4 C10 -49.2(6)
C3 Fe1 C4 C10 119.8(4)
C2 Fe1 C4 C10 82.4(3)
C6 Fe1 C4 C10 176.0(4)
C10 Fe1 C5 C9 -72.8(3)
C8 Fe1 C5 C9 37.7(3)
C4 Fe1 C5 C9 -36.6(6)
C7 Fe1 C5 C9 81.9(3)
C1 Fe1 C5 C9 -116.1(3)
C3 Fe1 C5 C9 165.4(5)
C2 Fe1 C5 C9 -158.7(3)
C6 Fe1 C5 C9 119.2(4)
C10 Fe1 C5 C6 168.0(2)
C8 Fe1 C5 C6 -81.5(3)
C9 Fe1 C5 C6 -119.2(4)
C4 Fe1 C5 C6 -155.9(4)
C7 Fe1 C5 C6 -37.3(3)
C1 Fe1 C5 C6 124.6(3)
C3 Fe1 C5 C6 46.1(6)
C2 Fe1 C5 C6 82.1(3)
C9 C5 C6 C7 -0.5(5)
Fe1 C5 C6 C7 58.7(3)
C9 C5 C6 Fe1 -59.2(3)
C10 Fe1 C6 C7 -151.8(5)
C8 Fe1 C6 C7 -38.1(3)
C9 Fe1 C6 C7 -82.1(3)
C4 Fe1 C6 C7 36.2(6)
C1 Fe1 C6 C7 165.2(2)
C5 Fe1 C6 C7 -119.6(4)
C3 Fe1 C6 C7 77.4(3)
C2 Fe1 C6 C7 121.0(3)
C10 Fe1 C6 C5 -32.2(6)
C8 Fe1 C6 C5 81.6(3)
C9 Fe1 C6 C5 37.6(3)
C4 Fe1 C6 C5 155.8(4)
C7 Fe1 C6 C5 119.6(4)
C1 Fe1 C6 C5 -75.2(3)
C3 Fe1 C6 C5 -163.0(3)
C2 Fe1 C6 C5 -119.3(3)
C5 C6 C7 C8 0.5(5)
Fe1 C6 C7 C8 59.3(3)
C5 C6 C7 Fe1 -58.8(3)
C10 Fe1 C7 C6 158.3(4)
C8 Fe1 C7 C6 118.9(4)
C9 Fe1 C7 C6 81.0(3)
C4 Fe1 C7 C6 -165.1(3)
C1 Fe1 C7 C6 -44.2(7)
C5 Fe1 C7 C6 37.4(3)
C3 Fe1 C7 C6 -122.1(3)
C2 Fe1 C7 C6 -80.6(3)
C10 Fe1 C7 C8 39.4(5)
C9 Fe1 C7 C8 -37.9(3)
C4 Fe1 C7 C8 76.0(3)
C1 Fe1 C7 C8 -163.1(5)
C5 Fe1 C7 C8 -81.5(3)
C3 Fe1 C7 C8 118.9(3)
C2 Fe1 C7 C8 160.4(2)
C6 Fe1 C7 C8 -118.9(4)
C6 C7 C8 C9 -0.3(5)
Fe1 C7 C8 C9 59.7(3)
C6 C7 C8 Fe1 -60.0(3)
C10 Fe1 C8 C9 78.9(3)
C4 Fe1 C8 C9 120.7(3)
C7 Fe1 C8 C9 -118.8(4)
C1 Fe1 C8 C9 49.4(5)
C5 Fe1 C8 C9 -37.5(3)
C3 Fe1 C8 C9 160.8(2)
C2 Fe1 C8 C9 -173.3(4)
C6 Fe1 C8 C9 -81.1(3)
C10 Fe1 C8 C7 -162.3(3)
C9 Fe1 C8 C7 118.8(4)
C4 Fe1 C8 C7 -120.6(3)
C1 Fe1 C8 C7 168.1(3)
C5 Fe1 C8 C7 81.3(3)
C3 Fe1 C8 C7 -80.4(3)
C2 Fe1 C8 C7 -54.5(6)
C6 Fe1 C8 C7 37.6(3)
C6 C5 C9 C8 0.3(5)
Fe1 C5 C9 C8 -59.4(3)
C6 C5 C9 Fe1 59.7(3)
C7 C8 C9 C5 0.0(5)
Fe1 C8 C9 C5 59.9(3)
C7 C8 C9 Fe1 -59.9(3)
C10 Fe1 C9 C5 123.8(3)
C8 Fe1 C9 C5 -119.3(4)
C4 Fe1 C9 C5 164.9(3)
C7 Fe1 C9 C5 -81.2(3)
C1 Fe1 C9 C5 82.4(3)
C3 Fe1 C9 C5 -166.9(4)
C2 Fe1 C9 C5 54.6(6)
C6 Fe1 C9 C5 -37.6(3)
C10 Fe1 C9 C8 -116.9(3)
C4 Fe1 C9 C8 -75.8(3)
C7 Fe1 C9 C8 38.1(3)
C1 Fe1 C9 C8 -158.3(2)
C5 Fe1 C9 C8 119.3(4)
C3 Fe1 C9 C8 -47.6(6)
C2 Fe1 C9 C8 173.9(4)
C6 Fe1 C9 C8 81.7(3)
C3 C4 C10 C1 -0.8(4)
Fe1 C4 C10 C1 -60.0(3)
C3 C4 C10 Fe1 59.2(3)
C2 C1 C10 C4 0.5(4)
C11 C1 C10 C4 176.7(3)
Fe1 C1 C10 C4 60.1(3)
C2 C1 C10 Fe1 -59.5(2)
C11 C1 C10 Fe1 116.7(4)
C8 Fe1 C10 C4 79.3(3)
C9 Fe1 C10 C4 120.7(3)
C7 Fe1 C10 C4 51.2(5)
C1 Fe1 C10 C4 -118.9(3)
C5 Fe1 C10 C4 160.3(3)
C3 Fe1 C10 C4 -37.3(2)
C2 Fe1 C10 C4 -80.8(3)
C6 Fe1 C10 C4 -175.5(5)
C8 Fe1 C10 C1 -161.8(2)
C9 Fe1 C10 C1 -120.5(2)
C4 Fe1 C10 C1 118.9(3)
C7 Fe1 C10 C1 170.1(4)
C5 Fe1 C10 C1 -80.8(3)
C3 Fe1 C10 C1 81.5(2)
C2 Fe1 C10 C1 38.0(2)
C6 Fe1 C10 C1 -56.6(6)
C10 C1 C11 C12 162.0(4)
C2 C1 C11 C12 -22.5(6)
Fe1 C1 C11 C12 -111.3(4)
C10 C1 C11 C16 -18.5(6)
C2 C1 C11 C16 157.0(4)
Fe1 C1 C11 C16 68.3(4)
C16 C11 C12 C13 -0.9(5)
C1 C11 C12 C13 178.6(3)
C11 C12 C13 C14 0.5(6)
C12 C13 C14 C15 0.3(5)
C12 C13 C14 C17 -177.5(3)
C13 C14 C15 C16 -0.7(5)
C17 C14 C15 C16 177.1(3)
C14 C15 C16 C11 0.2(6)
C12 C11 C16 C15 0.6(5)
C1 C11 C16 C15 -179.0(3)
C13 C14 C17 C18 167.9(4)
C15 C14 C17 C18 -9.8(6)
C14 C17 C18 C19 -173.8(3)
C17 C18 C19 C20 -14.8(6)
C17 C18 C19 C21 164.2(4)
C21 C19 C20 C22 -0.7(5)
C18 C19 C20 C22 178.3(3)
C20 C19 C21 C23 1.0(5)
C18 C19 C21 C23 -178.0(3)
C19 C20 C22 N1 0.7(6)
C23 N1 C22 C20 -0.9(5)
C24 N1 C22 C20 178.2(3)
C19 C21 C23 N1 -1.3(6)
C22 N1 C23 C21 1.2(5)
C24 N1 C23 C21 -177.9(3)
C26 N3 C24 N2 3.4(6)
C26 N3 C24 N1 -177.1(3)
C25 N2 C24 N3 -3.1(6)
C25 N2 C24 N1 177.4(3)
C22 N1 C24 N3 161.6(3)
C23 N1 C24 N3 -19.2(5)
C22 N1 C24 N2 -18.8(5)
C23 N1 C24 N2 160.3(3)
C24 N2 C25 C27 0.7(5)
C24 N3 C26 C27 -1.4(5)
N3 C26 C27 C25 -0.5(6)
N2 C25 C27 C26 0.8(6)
